data_2219248
loop_
_publ_author_name
'Dordevi\'c, Tamara'

_publ_section_title
;
 Barium zinc diarsenate
;
_journal_coeditor_code BR2081
_journal_issue 9
_journal_name_full 'Acta Crystallographica Section E'
_journal_page_first i57
_journal_paper_doi 10.1107/S1600536808025336
_journal_volume 64
_journal_year 2008
_chemical_formula_iupac 'Ba Zn As2 O7'
_chemical_formula_structural 'Ba Zn As2 O7'
_chemical_formula_sum 'As2 Ba O7 Zn'
_chemical_formula_weight 464.55
_chemical_name_common 'Barium Zinc Diarsenate'
_chemical_name_systematic
;
Barium zinc diarsenate
;
_space_group_IT_number 14
_symmetry_cell_setting monoclinic
_symmetry_space_group_name_Hall '-P 2yn'
_symmetry_space_group_name_H-M 'P 1 21/n 1'
_atom_sites_solution_primary direct
_atom_sites_solution_secondary difmap
_audit_creation_method SHELXL-97
_cell_angle_alpha 90.00
_cell_angle_beta 90.01(3)
_cell_angle_gamma 90.00
_cell_formula_units_Z 4
_cell_length_a 5.6260(10)
_cell_length_b 8.557(2)
_cell_length_c 13.317(3)
_cell_measurement_reflns_used 5551
_cell_measurement_temperature 293(2)
_cell_measurement_theta_max 34.972
_cell_measurement_theta_min 0.407
_cell_volume 641.1(2)
_computing_cell_refinement 'SCALEPACK (Otwinowski & Minor, 1997)'
_computing_data_collection 'COLLECT (Nonius, 2002)'
_computing_data_reduction
;
DENZO-SMN (Otwinowski & Minor, 1997; Otwinowski <i>et al.</i>,
2003) and
<i>WinGX</i> (Farrugia, 1999)
;
_computing_molecular_graphics 'ATOMS (Dowty, 2000)'
_computing_publication_material 'publCIF (Westrip, 2008)'
_computing_structure_refinement 'SHELXL97 (Sheldrick, 2008)'
_computing_structure_solution 'SIR97 (Altomare <i>et al</i>., 1997)'
_diffrn_ambient_temperature 293(2)
_diffrn_measured_fraction_theta_full 0.999
_diffrn_measured_fraction_theta_max 0.999
_diffrn_measurement_device_type 'Nonius KappaCCD'
_diffrn_measurement_method '\f and \w'
_diffrn_radiation_monochromator graphite
_diffrn_radiation_source 'fine-focus sealed tube'
_diffrn_radiation_type MoK\a
_diffrn_radiation_wavelength 0.71073
_diffrn_reflns_av_R_equivalents 0.0401
_diffrn_reflns_av_sigmaI/netI 0.0269
_diffrn_reflns_limit_h_max 9
_diffrn_reflns_limit_h_min -9
_diffrn_reflns_limit_k_max 13
_diffrn_reflns_limit_k_min -13
_diffrn_reflns_limit_l_max 21
_diffrn_reflns_limit_l_min -21
_diffrn_reflns_number 11068
_diffrn_reflns_theta_full 34.96
_diffrn_reflns_theta_max 34.96
_diffrn_reflns_theta_min 1.53
_diffrn_standards_number 0
_exptl_absorpt_coefficient_mu 20.076
_exptl_absorpt_correction_T_max 0.6896
_exptl_absorpt_correction_T_min 0.2652
_exptl_absorpt_correction_type multi-scan
_exptl_absorpt_process_details '(Otwinowski & Minor, 1997)'
_exptl_crystal_colour colourless
_exptl_crystal_density_diffrn 4.813
_exptl_crystal_density_method 'not measured'
_exptl_crystal_description prismatic
_exptl_crystal_F_000 832
_exptl_crystal_size_max 0.09
_exptl_crystal_size_mid 0.04
_exptl_crystal_size_min 0.02
_refine_diff_density_max 2.214
_refine_diff_density_min -1.773
_refine_ls_extinction_coef 0.0037(3)
_refine_ls_extinction_expression Fc^*^=kFc[1+0.001xFc^2^\l^3^/sin(2\q)]^-1/4^
_refine_ls_extinction_method 'SHELXL97 (Sheldrick, 2008)'
_refine_ls_goodness_of_fit_ref 1.055
_refine_ls_matrix_type full
_refine_ls_number_parameters 102
_refine_ls_number_reflns 2807
_refine_ls_number_restraints 0
_refine_ls_restrained_S_all 1.055
_refine_ls_R_factor_all 0.0228
_refine_ls_R_factor_gt 0.0217
_refine_ls_shift/su_max 0.001
_refine_ls_shift/su_mean 0.000
_refine_ls_structure_factor_coef Fsqd
_refine_ls_weighting_details 'calc w=1/[\s^2^(Fo^2^)+(0.0324P)^2^+1.09P] where P=(Fo^2^+2Fc^2^)/3'
_refine_ls_weighting_scheme calc
_refine_ls_wR_factor_gt 0.0553
_refine_ls_wR_factor_ref 0.0559
_reflns_number_gt 2747
_reflns_number_total 2807
_reflns_threshold_expression I>2\s(I)
_cod_data_source_file br2081.cif
_cod_data_source_block I
_cod_original_sg_symbol_H-M 'P 21/n'
_cod_database_code 2219248
_cod_database_fobs_code 2219248

loop_
_symmetry_equiv_pos_as_xyz
'x, y, z'
'-x+1/2, y+1/2, -z+1/2'
'-x, -y, -z'
'x-1/2, -y-1/2, z-1/2'

loop_
_atom_site_type_symbol
_atom_site_label
_atom_site_fract_x
_atom_site_fract_y
_atom_site_fract_z
_atom_site_U_iso_or_equiv
_atom_site_adp_type
_atom_site_calc_flag
_atom_site_occupancy
Ba Ba1 0.21674(4) 0.34610(2) 0.715139(16) 0.01062(5) Uani d 1
Zn Zn1 0.66892(8) 0.14866(4) 0.88747(3) 0.01171(8) Uani d 1
As As1 0.75049(6) 0.03337(3) 0.65727(2) 0.00781(6) Uani d 1
As As2 0.67177(6) 0.31336(4) 0.51369(2) 0.00760(6) Uani d 1
O O1 0.7114(5) 0.1140(3) 0.53795(18) 0.0143(4) Uani d 1
O O2 0.6667(5) -0.1533(3) 0.6483(2) 0.0130(4) Uani d 1
O O3 1.0297(5) 0.0613(3) 0.6914(2) 0.0175(5) Uani d 1
O O4 0.5580(4) 0.1208(3) 0.73543(19) 0.0111(4) Uani d 1
O O5 0.8103(5) 0.3354(3) 0.40399(19) 0.0117(4) Uani d 1
O O6 0.3801(5) 0.3486(3) 0.5158(2) 0.0114(4) Uani d 1
O O7 0.8042(5) 0.4073(3) 0.60893(18) 0.0131(4) Uani d 1

loop_
_atom_site_aniso_label
_atom_site_aniso_U_11
_atom_site_aniso_U_22
_atom_site_aniso_U_33
_atom_site_aniso_U_12
_atom_site_aniso_U_13
_atom_site_aniso_U_23
Ba1 0.01013(8) 0.01003(8) 0.01171(8) 0.00076(5) -0.00048(7) -0.00098(5)
Zn1 0.01165(17) 0.01094(16) 0.01254(16) -0.00053(12) -0.00077(14) 0.00057(11)
As1 0.00859(13) 0.00678(12) 0.00807(12) 0.00043(9) -0.00037(11) 0.00005(9)
As2 0.00792(12) 0.00819(12) 0.00668(11) -0.00004(10) -0.00003(10) 0.00028(9)
O1 0.0249(13) 0.0089(9) 0.0092(9) 0.0013(9) -0.0022(9) 0.0006(7)
O2 0.0166(11) 0.0048(9) 0.0176(11) -0.0001(8) 0.0022(9) -0.0011(7)
O3 0.0091(10) 0.0163(11) 0.0270(13) -0.0004(8) -0.0051(9) 0.0005(10)
O4 0.0105(10) 0.0133(10) 0.0097(9) 0.0012(8) 0.0021(7) -0.0029(8)
O5 0.0094(10) 0.0162(10) 0.0096(10) 0.0000(8) 0.0035(8) 0.0014(7)
O6 0.0087(10) 0.0145(10) 0.0110(10) 0.0005(7) 0.0000(8) -0.0022(8)
O7 0.0172(10) 0.0110(9) 0.0111(9) -0.0013(9) -0.0075(8) -0.0008(7)

loop_
_atom_type_symbol
_atom_type_description
_atom_type_scat_dispersion_real
_atom_type_scat_dispersion_imag
_atom_type_scat_source
O O 0.0106 0.0060 'International Tables Vol C Tables 4.2.6.8 and 6.1.1.4'
Zn Zn 0.2839 1.4301 'International Tables Vol C Tables 4.2.6.8 and 6.1.1.4'
As As 0.0499 2.0058 'International Tables Vol C Tables 4.2.6.8 and 6.1.1.4'
Ba Ba -0.3244 2.2819 'International Tables Vol C Tables 4.2.6.8 and 6.1.1.4'

loop_
_geom_angle_atom_site_label_1
_geom_angle_atom_site_label_2
_geom_angle_atom_site_label_3
_geom_angle_site_symmetry_1
_geom_angle_site_symmetry_3
_geom_angle
O3 Ba1 O3 2_656 1_455 154.69(6)
O3 Ba1 O4 2_656 . 93.77(8)
O3 Ba1 O4 1_455 . 69.23(8)
O3 Ba1 O7 2_656 1_455 124.18(8)
O3 Ba1 O7 1_455 1_455 77.40(8)
O4 Ba1 O7 . 1_455 140.60(7)
O3 Ba1 O6 2_656 . 105.27(9)
O3 Ba1 O6 1_455 . 91.37(8)
O4 Ba1 O6 . . 82.47(7)
O7 Ba1 O6 1_455 . 77.89(8)
O3 Ba1 O2 2_656 2_556 96.19(9)
O3 Ba1 O2 1_455 2_556 77.12(8)
O4 Ba1 O2 . 2_556 118.34(7)
O7 Ba1 O2 1_455 2_556 71.81(8)
O6 Ba1 O2 . 2_556 149.22(8)
O3 Ba1 O4 2_656 2_556 67.32(8)
O3 Ba1 O4 1_455 2_556 123.92(8)
O4 Ba1 O4 . 2_556 157.94(3)
O7 Ba1 O4 1_455 2_556 60.91(7)
O6 Ba1 O4 . 2_556 112.59(7)
O2 Ba1 O4 2_556 2_556 56.12(7)
O3 Ba1 O5 2_656 4_566 82.60(8)
O3 Ba1 O5 1_455 4_566 72.34(8)
O4 Ba1 O5 . 4_566 55.22(7)
O7 Ba1 O5 1_455 4_566 132.28(8)
O6 Ba1 O5 . 4_566 137.57(7)
O2 Ba1 O5 2_556 4_566 66.11(8)
O4 Ba1 O5 2_556 4_566 108.88(7)
O3 Ba1 O5 2_656 3_666 70.18(8)
O3 Ba1 O5 1_455 3_666 135.12(8)
O4 Ba1 O5 . 3_666 133.79(7)
O7 Ba1 O5 1_455 3_666 62.59(7)
O6 Ba1 O5 . 3_666 62.25(7)
O2 Ba1 O5 2_556 3_666 106.58(7)
O4 Ba1 O5 2_556 3_666 52.15(7)
O5 Ba1 O5 4_566 3_666 151.15(6)
O2 Zn1 O5 2_656 4_566 115.47(11)
O2 Zn1 O7 2_656 2_646 145.21(11)
O5 Zn1 O7 4_566 2_646 97.87(11)
O2 Zn1 O6 2_656 4_666 85.52(11)
O5 Zn1 O6 4_566 4_666 118.44(11)
O7 Zn1 O6 2_646 4_666 87.17(10)
O2 Zn1 O4 2_656 . 90.21(11)
O5 Zn1 O4 4_566 . 79.64(10)
O7 Zn1 O4 2_646 . 86.10(10)
O6 Zn1 O4 4_666 . 161.45(10)
O2 Zn1 Ba1 2_656 2_546 142.43(9)
O5 Zn1 Ba1 4_566 2_546 59.85(7)
O7 Zn1 Ba1 2_646 2_546 48.98(7)
O6 Zn1 Ba1 4_666 2_546 130.97(7)
O4 Zn1 Ba1 . 2_546 52.43(7)
O2 Zn1 Ba1 2_656 . 77.81(9)
O5 Zn1 Ba1 4_566 . 51.31(7)
O7 Zn1 Ba1 2_646 . 120.23(7)
O6 Zn1 Ba1 4_666 . 150.26(7)
O4 Zn1 Ba1 . . 44.28(7)
O3 As1 O2 . . 115.24(14)
O3 As1 O4 . . 112.25(14)
O2 As1 O4 . . 106.77(13)
O3 As1 O1 . . 108.22(15)
O2 As1 O1 . . 106.10(13)
O4 As1 O1 . . 107.88(13)
O5 As2 O6 . . 117.03(14)
O5 As2 O7 . . 113.66(13)
O6 As2 O7 . . 109.72(13)
O5 As2 O1 . . 102.27(12)
O6 As2 O1 . . 107.34(13)
O7 As2 O1 . . 105.74(12)
As1 O1 As2 . . 124.67(14)

loop_
_geom_bond_atom_site_label_1
_geom_bond_atom_site_label_2
_geom_bond_site_symmetry_2
_geom_bond_distance
Ba1 O3 2_656 2.641(3)
Ba1 O3 1_455 2.674(3)
Ba1 O4 . 2.734(3)
Ba1 O7 1_455 2.768(3)
Ba1 O6 . 2.809(3)
Ba1 O2 2_556 2.821(3)
Ba1 O4 2_556 2.889(3)
Ba1 O5 4_566 3.002(3)
Ba1 O5 3_666 3.157(2)
Zn1 O2 2_656 1.989(2)
Zn1 O5 4_566 2.034(3)
Zn1 O7 2_646 2.071(3)
Zn1 O6 4_666 2.082(3)
Zn1 O4 . 2.132(3)
As1 O3 . 1.652(3)
As1 O2 . 1.669(2)
As1 O4 . 1.678(2)
As1 O1 . 1.746(2)
As2 O5 . 1.667(3)
As2 O6 . 1.669(3)
As2 O7 . 1.676(2)
As2 O1 . 1.751(2)
